data_4124676
loop_
_publ_author_name
'Rogers, M.T.'
'Helmholz, L.'

_publ_section_title
;
 The crystal structure of iodic acid
;
_journal_name_full 'Journal of the American Chemical Society'
_journal_page_first 278
_journal_page_last 284
_journal_volume 63
_journal_year 1941
_chemical_formula_sum 'H I O3'
_space_group_IT_number 19
_symmetry_space_group_name_Hall 'P 2ac 2ab'
_symmetry_space_group_name_H-M 'P 21 21 21'
_cell_angle_alpha 90
_cell_angle_beta 90
_cell_angle_gamma 90
_cell_formula_units_Z 4
_cell_length_a 5.536
_cell_length_b 5.869
_cell_length_c 7.731
_cell_volume 251.186
_citation_journal_id_ASTM JACSAT
_cod_data_source_file Rogers_JACSAT_1941_1457.cif
_cod_data_source_block H1I1O3
_cod_original_cell_volume 251.1862
_cod_original_formula_sum 'H1 I1 O3'
_cod_database_code 4124676

loop_
_symmetry_equiv_pos_as_xyz
x,y,z
-x+1/2,-y,z+1/2
x+1/2,-y+1/2,-z
-x,y+1/2,-z+1/2

loop_
_atom_site_label
_atom_site_type_symbol
_atom_site_fract_x
_atom_site_fract_y
_atom_site_fract_z
_atom_site_occupancy
_atom_site_U_iso_or_equiv
O1 O-2 0.068 0.534 0.25 1 0.0
O2 O-2 0.34 0.195 0.09 1 0.0
O3 O-2 0.407 0.17 0.447 1 0.0
I1 I+5 0.204 -0.088 0.156 1 0.0
